data_7221722
loop_
_publ_author_name
'Loukopoulos, Edward'
'Berkoff, Benjamin'
'Griffiths, Kieran'
'Keeble, Victoria'
'Dokorou, Vassiliki N.'
'Tsipis, Athanassios C.'
'Escuer, Albert'
'Kostakis, George E.'

_publ_section_title
;
 Cobalt(ii/iii), nickel(ii) and copper(ii) coordination clusters employing
 a monoanionic Schiff base ligand: synthetic, topological and
 computational mechanistic aspects
;
_journal_issue 35
_journal_name_full CrystEngComm
_journal_page_first 6753
_journal_paper_doi 10.1039/C5CE01294E
_journal_volume 17
_journal_year 2015
_chemical_formula_moiety 'C58 H58 N9 Ni2 O10, 2(Cl0.5 O2), 2(C H4 O)'
_chemical_formula_sum 'C60 H66 Cl N9 Ni2 O16'
_chemical_formula_weight 1322.08
_chemical_name_systematic
;
 ?
;
_space_group_crystal_system monoclinic
_space_group_IT_number 15
_space_group_name_Hall '-I 2yc'
_space_group_name_H-M_alt 'I 1 2/c 1'
_symmetry_space_group_name_Hall '-I 2yc'
_symmetry_space_group_name_H-M 'I 1 2/c 1'
_atom_sites_solution_hydrogens mixed
_atom_sites_solution_primary iterative
_audit_creation_date 2015-02-16
_audit_creation_method
;
Olex2 1.2
(compiled 2015.01.26 svn.r3150 for OlexSys, GUI svn.r4998)
;
_audit_update_record
;
2015-07-24 deposited with the CCDC.
2015-08-03 downloaded from the CCDC.
;
_cell_angle_alpha 90
_cell_angle_beta 97.0327(8)
_cell_angle_gamma 90
_cell_formula_units_Z 8
_cell_length_a 27.0155(19)
_cell_length_b 13.5650(9)
_cell_length_c 36.028(3)
_cell_measurement_temperature 100
_cell_volume 13103.7(17)
_computing_molecular_graphics 'Olex2 (Dolomanov et al., 2009)'
_computing_publication_material 'Olex2 (Dolomanov et al., 2009)'
_computing_structure_refinement 'ShelXL (Sheldrick, 2008)'
_computing_structure_solution
;
Superflip (Palatinus & Chapuis, 2007;Palatinus & van der Lee, 2008;
Palatinus et al., 2012)
;
_diffrn_ambient_temperature 100
_diffrn_measured_fraction_theta_full 0.988
_diffrn_measured_fraction_theta_max 0.982
_diffrn_measurement_device 'four-circle diffractometer'
_diffrn_measurement_device_type 'Xcalibur, Eos, Gemini ultra'
_diffrn_radiation_type MoK\a
_diffrn_radiation_wavelength 0.71075
_diffrn_reflns_av_R_equivalents 0.0721
_diffrn_reflns_av_unetI/netI 0.0460
_diffrn_reflns_laue_measured_fraction_full 0.988
_diffrn_reflns_laue_measured_fraction_max 0.982
_diffrn_reflns_limit_h_max 34
_diffrn_reflns_limit_h_min -35
_diffrn_reflns_limit_k_max 17
_diffrn_reflns_limit_k_min -17
_diffrn_reflns_limit_l_max 46
_diffrn_reflns_limit_l_min -46
_diffrn_reflns_number 148453
_diffrn_reflns_point_group_measured_fraction_full 0.988
_diffrn_reflns_point_group_measured_fraction_max 0.982
_diffrn_reflns_theta_full 25.242
_diffrn_reflns_theta_max 27.472
_diffrn_reflns_theta_min 2.579
_exptl_absorpt_coefficient_mu 0.687
_exptl_absorpt_correction_T_max 1.000
_exptl_absorpt_correction_T_min 0.766
_exptl_absorpt_correction_type multi-scan
_exptl_absorpt_process_details
;
CrysAlisPro, Agilent Technologies,
Version 1.171.37.31 (release 14-01-2014 CrysAlis171 .NET)
(compiled Jan 14 2014,18:38:05)
Empirical absorption correction using spherical harmonics,
 implemented in SCALE3 ABSPACK scaling algorithm.
;
_exptl_crystal_colour green
_exptl_crystal_colour_primary green
_exptl_crystal_density_diffrn 1.340
_exptl_crystal_description plate
_exptl_crystal_F_000 5520
_exptl_crystal_size_max 0.29
_exptl_crystal_size_mid 0.08
_exptl_crystal_size_min 0.03
_refine_diff_density_max 1.801
_refine_diff_density_min -0.685
_refine_diff_density_rms 0.107
_refine_ls_extinction_method none
_refine_ls_goodness_of_fit_ref 1.040
_refine_ls_hydrogen_treatment mixed
_refine_ls_matrix_type full
_refine_ls_number_parameters 767
_refine_ls_number_reflns 14748
_refine_ls_number_restraints 68
_refine_ls_restrained_S_all 1.050
_refine_ls_R_factor_all 0.0912
_refine_ls_R_factor_gt 0.0709
_refine_ls_shift/su_max 0.002
_refine_ls_shift/su_mean 0.000
_refine_ls_structure_factor_coef Fsqd
_refine_ls_weighting_details 'w=1/[\s^2^(Fo^2^)+(0.1380P)^2^+18.0900P] where P=(Fo^2^+2Fc^2^)/3'
_refine_ls_weighting_scheme calc
_refine_ls_wR_factor_gt 0.2040
_refine_ls_wR_factor_ref 0.2176
_reflns_Friedel_coverage 0.000
_reflns_number_gt 11080
_reflns_number_total 14748
_reflns_threshold_expression 'I > 2\s(I)'
_cod_data_source_file c5ce01294e2.cif
_cod_data_source_block shelx
_cod_depositor_comments 'Adding full bibliography for 7221715--7221724.cif.'
_cod_original_cell_volume 13103.5(16)
_cod_database_code 7221722
_shelxl_version_number 2014-1
_shelx_space_group_comment
;
The symmetry employed for this shelxl refinement is uniquely defined
by the following loop, which should always be used as a source of
symmetry information in preference to the above space-group names.
They are only intended as comments.
;
_olex2_refinement_description
;
1. Fixed Uiso
 At 1.2 times of:
  All C(H) groups
 At 1.5 times of:
  All C(H,H,H) groups, All O(H) groups
2. Restrained distances
 O15-Cl1
 1.43 with sigma of 0.02
 Cl1-O16
 1.43 with sigma of 0.02
 Cl1-O18
 1.43 with sigma of 0.02
 Cl1-O17
 1.43 with sigma of 0.02
 O10-H10
 0.85 with sigma of 0.01
 O11-C59
 1.43 with sigma of 0.02
 N3-C14
 1.43 with sigma of 0.02
 C14A-N3
 1.43 with sigma of 0.02
 O17-Cl1
 1.43 with sigma of 0.02
 Cl1-O17A
 1.43 with sigma of 0.02
 O18A-Cl1
 1.43 with sigma of 0.02
 O18-Cl1
 1.43 with sigma of 0.02
 O16A-Cl1
 1.43 with sigma of 0.02
 O16-Cl1
 1.43 with sigma of 0.02
 Cl1-O15
 1.43 with sigma of 0.02
 Cl1-O15A
 1.43 with sigma of 0.02
 C58-H10
 1.872968 with sigma of 0.02
 Ni1-H10
 2.658743 with sigma of 0.02
3. Rigid bond restraints
 O17, Cl1, O15, O16, O18
 with sigma for 1-2 distances of 0.01 and sigma for 1-3 distances of 0.01
 O12, C60, O11, C59
 with sigma for 1-2 distances of 0.01 and sigma for 1-3 distances of 0.01
 Cl2, O13, O14
 with sigma for 1-2 distances of 0.01 and sigma for 1-3 distances of 0.01
4. Uiso/Uaniso restraints and constraints
O17 \\sim Cl1 \\sim O15 \\sim O16 \\sim O18: within 1.7A with sigma of 0.04 and
sigma for terminal atoms of 0.08
O12 \\sim C60 \\sim C59 \\sim O11: within 1.7A with sigma of 0.04 and sigma for
terminal atoms of 0.08
O13 \\sim Cl2 \\sim O14: within 1.7A with sigma of 0.04 and sigma for terminal
atoms of 0.08
5. Rigid body (RIGU) restrains
 O17, Cl1, O15, O16, O18
 with sigma for 1-2 distances of 0.004 and sigma for 1-3 distances of 0.004
 O12, C60, C59, O11
 with sigma for 1-2 distances of 0.004 and sigma for 1-3 distances of 0.004
 O13, Cl2, O14
 with sigma for 1-2 distances of 0.004 and sigma for 1-3 distances of 0.004
6. Others
 Fixed Sof: C15(0.5) H15(0.5) C14(0.5) C19(0.5) H19(0.5) C18(0.5) H18(0.5)
 C17(0.5) H17(0.5) C16(0.5) H16(0.5) Cl1(0.5) O15(0.25) O16(0.25) O17(0.25)
 O18(0.25) C14A(0.5) C15A(0.5) H15A(0.5) C16A(0.5) H16A(0.5) C17A(0.5)
 H17A(0.5) C18A(0.5) H18A(0.5) C19A(0.5) H19A(0.5) O16A(0.25) O17A(0.25)
 O18A(0.25) O15A(0.25)
7.a Me refined with riding coordinates:
 C1(H1A,H1B,H1C), C12(H12A,H12B,H12C), C13(H13A,H13B,H13C), C20(H20A,H20B,
 H20C), C31(H31A,H31B,H31C), C32(H32A,H32B,H32C), C39(H39A,H39B,H39C), C50(H50A,
 H50B,H50C), C51(H51A,H51B,H51C), C58(H58A,H58B,H58C), C60(H60A,H60B,H60C)
7.b Aromatic/amide H refined with riding coordinates:
 C3(H3), C4(H4), C5(H5), C8(H8), C15(H15), C19(H19), C18(H18), C17(H17),
 C16(H16), C22(H22), C23(H23), C24(H24), C27(H27), C34(H34), C35(H35), C36(H36),
  C37(H37), C38(H38), C41(H41), C42(H42), C43(H43), C46(H46), C53(H53),
 C54(H54), C55(H55), C56(H56), C57(H57), C15A(H15A), C16A(H16A), C17A(H17A),
 C18A(H18A), C19A(H19A)
7.c Fitted hexagon refined as free rotating group:
 C15(C14,C19,C18,C17,C16), C14A(C15A,C16A,C17A,C18A,C19A)
7.d Tetrahedral OH refined with riding coordinates:
 O11(H11)
7.e Idealised Me refined as rotating group:
 C59(H59A,H59B,H59C)
7.f Idealised tetrahedral OH refined as rotating group:
 O12(H12)
;
_olex2_submission_special_instructions 'No special instructions were received'

loop_
_space_group_symop_operation_xyz
'x, y, z'
'-x, y, -z+1/2'
'x+1/2, y+1/2, z+1/2'
'-x+1/2, y+1/2, -z+1'
'-x, -y, -z'
'x, -y, z-1/2'
'-x+1/2, -y+1/2, -z+1/2'
'x+1/2, -y+1/2, z'

loop_
_atom_site_label
_atom_site_type_symbol
_atom_site_fract_x
_atom_site_fract_y
_atom_site_fract_z
_atom_site_U_iso_or_equiv
_atom_site_adp_type
_atom_site_occupancy
_atom_site_site_symmetry_order
_atom_site_calc_flag
_atom_site_refinement_flags_posn
_atom_site_refinement_flags_adp
_atom_site_refinement_flags_occupancy
_atom_site_disorder_assembly
_atom_site_disorder_group
Ni1 Ni 0.65530(2) 0.54003(3) 0.60118(2) 0.03044(13) Uani 1 1 d D . . . .
Ni2 Ni 0.66649(2) 0.36164(3) 0.54901(2) 0.03027(13) Uani 1 1 d . . . . .
O1 O 0.54256(9) 0.5309(2) 0.47866(7) 0.0429(6) Uani 1 1 d . . . . .
O2 O 0.61300(8) 0.4223(2) 0.51323(6) 0.0344(5) Uani 1 1 d . . . . .
O3 O 0.72616(9) 0.2873(2) 0.58246(7) 0.0390(6) Uani 1 1 d . . . . .
O4 O 0.61288(9) 0.2359(2) 0.55907(7) 0.0391(6) Uani 1 1 d . . . . .
O5 O 0.63474(8) 0.40028(19) 0.59374(6) 0.0337(5) Uani 1 1 d . . . . .
O6 O 0.66854(9) 0.6902(2) 0.61230(7) 0.0374(5) Uani 1 1 d . . . . .
O7 O 0.73916(9) 0.5083(2) 0.49757(7) 0.0383(6) Uani 1 1 d . . . . .
O8 O 0.70018(8) 0.50060(18) 0.56147(6) 0.0309(5) Uani 1 1 d . . . . .
O9 O 0.72026(10) 0.6676(2) 0.70105(7) 0.0452(6) Uani 1 1 d . . . . .
O10 O 0.60279(9) 0.5809(2) 0.55587(7) 0.0377(5) Uani 1 1 d D . . . .
H10 H 0.5955(12) 0.542(2) 0.5375(7) 0.057 Uiso 1 1 d DR . . . .
N1 N 0.69876(10) 0.3068(2) 0.50570(8) 0.0314(6) Uani 1 1 d . . . . .
N2 N 0.82498(11) 0.2210(2) 0.53432(9) 0.0387(7) Uani 1 1 d . . . . .
N3 N 0.80279(12) 0.2265(3) 0.56733(9) 0.0480(8) Uani 1 1 d D . . . .
N4 N 0.60224(10) 0.5541(2) 0.63830(8) 0.0348(6) Uani 1 1 d . . . . .
N5 N 0.59944(13) 0.8033(3) 0.67604(10) 0.0493(8) Uani 1 1 d . . . . .
N6 N 0.63796(12) 0.8027(3) 0.65282(9) 0.0436(7) Uani 1 1 d . . . . .
N7 N 0.71654(11) 0.5105(2) 0.64026(8) 0.0354(6) Uani 1 1 d . . . . .
N8 N 0.67970(13) 0.4393(3) 0.72998(9) 0.0440(7) Uani 1 1 d . . . . .
N9 N 0.69531(12) 0.5388(2) 0.73730(8) 0.0392(7) Uani 1 1 d . . . . .
C1 C 0.50377(13) 0.5923(3) 0.46010(12) 0.0463(9) Uani 1 1 d . . . . .
H1A H 0.5172 0.6319 0.4409 0.069 Uiso 1 1 calc R . . . .
H1B H 0.4911 0.6361 0.4784 0.069 Uiso 1 1 calc R . . . .
H1C H 0.4766 0.5508 0.4483 0.069 Uiso 1 1 calc R . . . .
C2 C 0.56559(12) 0.4675(3) 0.45627(10) 0.0372(8) Uani 1 1 d . . . . .
C3 C 0.55386(14) 0.4587(3) 0.41817(11) 0.0436(9) Uani 1 1 d . . . . .
H3 H 0.5272 0.4962 0.4056 0.052 Uiso 1 1 calc R . . . .
C4 C 0.58159(16) 0.3937(4) 0.39764(11) 0.0511(10) Uani 1 1 d . . . . .
H4 H 0.5728 0.3858 0.3715 0.061 Uiso 1 1 calc R . . . .
C5 C 0.62091(16) 0.3429(3) 0.41577(11) 0.0451(9) Uani 1 1 d . . . . .
H5 H 0.6399 0.3011 0.4018 0.054 Uiso 1 1 calc R . . . .
C6 C 0.63435(13) 0.3509(3) 0.45522(10) 0.0367(8) Uani 1 1 d . . . . .
C7 C 0.60555(12) 0.4118(3) 0.47698(9) 0.0348(7) Uani 1 1 d . . . . .
C8 C 0.67985(13) 0.3030(3) 0.47077(10) 0.0351(7) Uani 1 1 d . . . . .
H8 H 0.6974 0.2659 0.4542 0.042 Uiso 1 1 calc R . . . .
C9 C 0.74595(13) 0.2682(3) 0.51940(10) 0.0344(7) Uani 1 1 d . . . . .
C10 C 0.75529(13) 0.2628(3) 0.55922(10) 0.0384(8) Uani 1 1 d . . . . .
C11 C 0.78953(13) 0.2444(3) 0.50503(10) 0.0364(7) Uani 1 1 d . . . . .
C12 C 0.80349(14) 0.2422(3) 0.46581(10) 0.0420(8) Uani 1 1 d . . . . .
H12A H 0.8318 0.2864 0.4641 0.063 Uiso 1 1 calc R . . . .
H12B H 0.7750 0.2639 0.4482 0.063 Uiso 1 1 calc R . . . .
H12C H 0.8127 0.1749 0.4596 0.063 Uiso 1 1 calc R . . . .
C13 C 0.8647(2) 0.1521(5) 0.52973(17) 0.0813(18) Uani 1 1 d . . . . .
H13A H 0.8720 0.1126 0.5525 0.122 Uiso 1 1 calc R . . . .
H13B H 0.8946 0.1885 0.5251 0.122 Uiso 1 1 calc R . . . .
H13C H 0.8543 0.1086 0.5085 0.122 Uiso 1 1 calc R . . . .
C15_a C 0.8356(3) 0.2977(5) 0.6307(2) 0.065(3) Uiso 0.5 1 d . . . A 1
H15_a H 0.8194 0.3590 0.6251 0.078 Uiso 0.5 1 calc R . . A 1
C14_a C 0.8312(3) 0.2223(6) 0.60438(16) 0.048(7) Uiso 0.5 1 d DG . . A 1
C19_a C 0.8549(3) 0.1326(5) 0.61259(17) 0.049(3) Uiso 0.5 1 d G . . A 1
H19_a H 0.8519 0.0811 0.5946 0.058 Uiso 0.5 1 calc R . . A 1
C18_a C 0.8830(3) 0.1183(4) 0.64713(18) 0.046(2) Uiso 0.5 1 d G . . A 1
H18_a H 0.8992 0.0569 0.6527 0.056 Uiso 0.5 1 calc R . . A 1
C17_a C 0.8874(2) 0.1936(5) 0.67347(14) 0.0486(19) Uiso 0.5 1 d G . . A 1
H17_a H 0.9066 0.1838 0.6971 0.058 Uiso 0.5 1 calc R . . A 1
C16_a C 0.8637(3) 0.2834(5) 0.66526(19) 0.079(3) Uiso 0.5 1 d G . . A 1
H16_a H 0.8668 0.3349 0.6833 0.095 Uiso 0.5 1 calc R . . A 1
C20 C 0.59293(18) 0.1661(4) 0.53192(14) 0.0580(12) Uani 1 1 d . . . . .
H20A H 0.5576 0.1806 0.5243 0.087 Uiso 1 1 calc R . . . .
H20B H 0.5962 0.0996 0.5426 0.087 Uiso 1 1 calc R . . . .
H20C H 0.6112 0.1698 0.5101 0.087 Uiso 1 1 calc R . . . .
C21 C 0.58291(13) 0.2608(3) 0.58662(10) 0.0362(8) Uani 1 1 d . . . . .
C22 C 0.54437(14) 0.2029(3) 0.59646(11) 0.0438(9) Uani 1 1 d . . . . .
H22 H 0.5372 0.1408 0.5849 0.053 Uiso 1 1 calc R . . . .
C23 C 0.51586(15) 0.2383(3) 0.62420(12) 0.0497(10) Uani 1 1 d . . . . .
H23 H 0.4894 0.1994 0.6314 0.060 Uiso 1 1 calc R . . . .
C24 C 0.52633(14) 0.3286(3) 0.64080(11) 0.0438(9) Uani 1 1 d . . . . .
H24 H 0.5068 0.3511 0.6593 0.053 Uiso 1 1 calc R . . . .
C25 C 0.56585(12) 0.3894(3) 0.63089(9) 0.0352(7) Uani 1 1 d . . . . .
C26 C 0.59532(12) 0.3526(3) 0.60387(9) 0.0346(7) Uani 1 1 d . . . . .
C27 C 0.57153(12) 0.4869(3) 0.64743(9) 0.0359(8) Uani 1 1 d . . . . .
H27 H 0.5513 0.5029 0.6664 0.043 Uiso 1 1 calc R . . . .
C28 C 0.60500(13) 0.6507(3) 0.65202(10) 0.0359(8) Uani 1 1 d . . . . .
C29 C 0.58052(15) 0.7081(3) 0.67596(11) 0.0462(9) Uani 1 1 d . . . . .
C30 C 0.64127(13) 0.7131(3) 0.63707(10) 0.0365(8) Uani 1 1 d . . . . .
C31 C 0.53789(19) 0.6834(4) 0.69722(15) 0.0629(13) Uani 1 1 d . . . . .
H31A H 0.5503 0.6468 0.7199 0.094 Uiso 1 1 calc R . . . .
H31B H 0.5136 0.6430 0.6815 0.094 Uiso 1 1 calc R . . . .
H31C H 0.5219 0.7444 0.7041 0.094 Uiso 1 1 calc R . . . .
C32 C 0.6088(2) 0.8605(4) 0.71068(14) 0.0700(15) Uani 1 1 d . . . . .
H32A H 0.6377 0.8333 0.7264 0.105 Uiso 1 1 calc R . . . .
H32B H 0.5795 0.8572 0.7242 0.105 Uiso 1 1 calc R . . . .
H32C H 0.6153 0.9294 0.7047 0.105 Uiso 1 1 calc R . . . .
C33 C 0.66514(15) 0.8919(3) 0.64577(10) 0.0416(8) Uani 1 1 d . . . . .
C34 C 0.64047(18) 0.9807(4) 0.63675(14) 0.0567(11) Uani 1 1 d . . . . .
H34 H 0.6052 0.9841 0.6352 0.068 Uiso 1 1 calc R . . . .
C35 C 0.66739(19) 1.0629(4) 0.63010(14) 0.0574(11) Uani 1 1 d . . . . .
H35 H 0.6507 1.1234 0.6239 0.069 Uiso 1 1 calc R . . . .
C36 C 0.71980(19) 1.0583(3) 0.63235(12) 0.0543(11) Uani 1 1 d . . . . .
H36 H 0.7385 1.1154 0.6278 0.065 Uiso 1 1 calc R . . . .
C37 C 0.74389(17) 0.9689(3) 0.64137(13) 0.0513(10) Uani 1 1 d . . . . .
H37 H 0.7792 0.9654 0.6432 0.062 Uiso 1 1 calc R . . . .
C38 C 0.71645(15) 0.8844(3) 0.64772(11) 0.0442(9) Uani 1 1 d . . . . .
H38 H 0.7327 0.8232 0.6533 0.053 Uiso 1 1 calc R . . . .
C39 C 0.76039(17) 0.5043(3) 0.46312(11) 0.0466(9) Uani 1 1 d . . . . .
H39A H 0.7348 0.4840 0.4429 0.070 Uiso 1 1 calc R . . . .
H39B H 0.7878 0.4565 0.4654 0.070 Uiso 1 1 calc R . . . .
H39C H 0.7731 0.5695 0.4575 0.070 Uiso 1 1 calc R . . . .
C40 C 0.77140(13) 0.5240(3) 0.52964(10) 0.0344(7) Uani 1 1 d . . . . .
C41 C 0.82220(14) 0.5434(3) 0.53035(12) 0.0424(9) Uani 1 1 d . . . . .
H41 H 0.8369 0.5440 0.5077 0.051 Uiso 1 1 calc R . . . .
C42 C 0.85184(14) 0.5621(3) 0.56458(12) 0.0478(9) Uani 1 1 d . . . . .
H42 H 0.8865 0.5749 0.5650 0.057 Uiso 1 1 calc R . . . .
C43 C 0.83060(13) 0.5620(3) 0.59745(11) 0.0416(8) Uani 1 1 d . . . . .
H43 H 0.8506 0.5772 0.6203 0.050 Uiso 1 1 calc R . . . .
C44 C 0.77916(12) 0.5393(3) 0.59776(10) 0.0332(7) Uani 1 1 d . . . . .
C45 C 0.74836(12) 0.5204(3) 0.56341(10) 0.0316(7) Uani 1 1 d . . . . .
C46 C 0.76185(13) 0.5279(3) 0.63413(10) 0.0352(7) Uani 1 1 d . . . . .
H46 H 0.7861 0.5339 0.6554 0.042 Uiso 1 1 calc R . . . .
C47 C 0.70839(13) 0.4985(3) 0.67844(9) 0.0365(8) Uani 1 1 d . . . . .
C48 C 0.71034(12) 0.5810(3) 0.70467(9) 0.0373(8) Uani 1 1 d . . . . .
C49 C 0.69169(15) 0.4165(3) 0.69461(10) 0.0426(9) Uani 1 1 d . . . . .
C50 C 0.6862(2) 0.3129(3) 0.67986(12) 0.0584(12) Uani 1 1 d . . . . .
H50A H 0.7119 0.2710 0.6934 0.088 Uiso 1 1 calc R . . . .
H50B H 0.6901 0.3127 0.6532 0.088 Uiso 1 1 calc R . . . .
H50C H 0.6532 0.2876 0.6834 0.088 Uiso 1 1 calc R . . . .
C51 C 0.6935(3) 0.3717(4) 0.76168(12) 0.0727(16) Uani 1 1 d . . . . .
H51A H 0.7299 0.3661 0.7663 0.109 Uiso 1 1 calc R . . . .
H51B H 0.6791 0.3065 0.7557 0.109 Uiso 1 1 calc R . . . .
H51C H 0.6808 0.3975 0.7841 0.109 Uiso 1 1 calc R . . . .
C52 C 0.67047(13) 0.5956(3) 0.76320(9) 0.0385(8) Uani 1 1 d . . . . .
C53 C 0.62297(15) 0.5678(3) 0.77130(11) 0.0450(9) Uani 1 1 d . . . . .
H53 H 0.6073 0.5101 0.7606 0.054 Uiso 1 1 calc R . . . .
C54 C 0.59953(15) 0.6264(4) 0.79525(12) 0.0533(11) Uani 1 1 d . . . . .
H54 H 0.5675 0.6083 0.8012 0.064 Uiso 1 1 calc R . . . .
C55 C 0.62227(16) 0.7122(4) 0.81086(11) 0.0507(10) Uani 1 1 d . . . . .
H55 H 0.6056 0.7525 0.8270 0.061 Uiso 1 1 calc R . . . .
C56 C 0.66920(17) 0.7372(3) 0.80252(11) 0.0497(10) Uani 1 1 d . . . . .
H56 H 0.6849 0.7952 0.8130 0.060 Uiso 1 1 calc R . . . .
C57 C 0.69377(15) 0.6788(3) 0.77906(10) 0.0426(9) Uani 1 1 d . . . . .
H57 H 0.7263 0.6959 0.7739 0.051 Uiso 1 1 calc R . . . .
C58 C 0.56482(17) 0.6525(4) 0.55464(14) 0.0575(11) Uani 1 1 d D . . . .
H58A H 0.5411 0.6428 0.5321 0.086 Uiso 1 1 calc R . . . .
H58B H 0.5796 0.7184 0.5541 0.086 Uiso 1 1 calc R . . . .
H58C H 0.5474 0.6461 0.5768 0.086 Uiso 1 1 calc R . . . .
Cl1 Cl 0.4532(2) 0.9498(4) 0.69006(13) 0.1306(17) Uani 0.5 1 d D U . . .
O15_a O 0.3995(4) 0.9603(12) 0.6924(5) 0.068(4) Uiso 0.25 1 d D U . B 1
O16_a O 0.4726(6) 0.8933(13) 0.7210(4) 0.050(4) Uiso 0.25 1 d D U . B 1
O17_a O 0.4762(6) 1.0355(10) 0.6849(5) 0.078(4) Uiso 0.25 1 d D U . B 1
O18_a O 0.4527(7) 0.8925(13) 0.6561(4) 0.073(4) Uiso 0.25 1 d D U . B 1
Cl2 Cl 0.5000 0.40010(11) 0.7500 0.0490(3) Uani 1 2 d S TU P . .
O13 O 0.48640(15) 0.4577(3) 0.71761(10) 0.0758(11) Uani 1 1 d . U . . .
O14 O 0.5421(3) 0.3442(5) 0.74407(13) 0.144(3) Uani 1 1 d . U . . .
O11 O 0.5369(3) 0.9793(5) 0.47754(19) 0.136(2) Uiso 1 1 d D U . . .
H11 H 0.5162 0.9798 0.4581 0.204 Uiso 1 1 calc R . . . .
C59 C 0.5643(5) 0.8890(9) 0.4793(4) 0.177(5) Uiso 1 1 d D U . . .
H59A H 0.5876 0.8874 0.5025 0.266 Uiso 1 1 calc GR . . . .
H59B H 0.5831 0.8845 0.4578 0.266 Uiso 1 1 calc GR . . . .
H59C H 0.5412 0.8333 0.4790 0.266 Uiso 1 1 calc GR . . . .
O12 O 0.4939(3) 0.9502(6) 0.5948(2) 0.156(3) Uiso 1 1 d . U . . .
H12 H 0.4855 0.9665 0.6156 0.234 Uiso 1 1 calc GR . . . .
C60 C 0.4958(5) 0.8458(10) 0.5923(4) 0.175(5) Uiso 1 1 d . U . . .
H60A H 0.5167 0.8268 0.5732 0.262 Uiso 1 1 calc R . . . .
H60B H 0.4620 0.8199 0.5856 0.262 Uiso 1 1 calc R . . . .
H60C H 0.5099 0.8186 0.6165 0.262 Uiso 1 1 calc R . . . .
C14A_b C 0.8330(2) 0.2214(4) 0.60225(13) 0.027(4) Uiso 0.5 1 d D . . A 2
C15A_b C 0.8450(2) 0.3128(3) 0.61832(14) 0.0378(16) Uiso 0.5 1 d G . . A 2
H15A_b H 0.8321 0.3713 0.6063 0.045 Uiso 0.5 1 calc R . . A 2
C16A_b C 0.8760(2) 0.3187(3) 0.65204(15) 0.0454(17) Uiso 0.5 1 d G . . A 2
H16A_b H 0.8842 0.3811 0.6630 0.054 Uiso 0.5 1 calc R . . A 2
C17A_b C 0.89483(19) 0.2331(4) 0.66970(12) 0.0430(18) Uiso 0.5 1 d G . . A 2
H17A_b H 0.9160 0.2371 0.6927 0.052 Uiso 0.5 1 calc R . . A 2
C18A_b C 0.8828(2) 0.1417(3) 0.65363(16) 0.0370(18) Uiso 0.5 1 d G . . A 2
H18A_b H 0.8957 0.0832 0.6657 0.044 Uiso 0.5 1 calc R . . A 2
C19A_b C 0.8518(2) 0.1359(3) 0.61991(17) 0.0341(19) Uiso 0.5 1 d G . . A 2
H19A_b H 0.8436 0.0734 0.6089 0.041 Uiso 0.5 1 calc R . . A 2
O16A_b O 0.4764(13) 0.914(3) 0.7255(7) 0.138(15) Uiso 0.25 1 d D . . B 2
O17A_b O 0.5030(6) 1.0010(15) 0.6715(5) 0.091(5) Uiso 0.25 1 d D . . B 2
O18A_b O 0.465(2) 0.932(4) 0.6527(8) 0.24(2) Uiso 0.25 1 d D . . B 2
O15A_b O 0.4102(19) 0.995(6) 0.704(2) 0.33(4) Uiso 0.25 1 d D . . B 2

loop_
_atom_site_aniso_label
_atom_site_aniso_U_11
_atom_site_aniso_U_22
_atom_site_aniso_U_33
_atom_site_aniso_U_23
_atom_site_aniso_U_13
_atom_site_aniso_U_12
Ni1 0.0255(2) 0.0378(3) 0.0289(2) 0.00123(17) 0.00673(16) 0.00349(16)
Ni2 0.0259(2) 0.0361(3) 0.0296(2) 0.00303(17) 0.00656(16) 0.00399(16)
O1 0.0279(12) 0.0601(18) 0.0408(13) 0.0103(12) 0.0046(10) 0.0108(11)
O2 0.0281(11) 0.0449(15) 0.0308(11) 0.0035(10) 0.0057(9) 0.0040(10)
O3 0.0337(12) 0.0507(16) 0.0337(12) 0.0063(11) 0.0089(10) 0.0118(11)
O4 0.0377(12) 0.0396(15) 0.0424(13) 0.0003(11) 0.0148(10) 0.0024(11)
O5 0.0279(11) 0.0405(14) 0.0347(12) 0.0039(10) 0.0116(9) 0.0023(10)
O6 0.0337(12) 0.0445(15) 0.0353(12) -0.0026(11) 0.0094(10) 0.0016(10)
O7 0.0380(13) 0.0441(15) 0.0347(12) -0.0034(11) 0.0129(10) -0.0033(11)
O8 0.0243(10) 0.0370(13) 0.0325(11) -0.0008(10) 0.0077(8) 0.0009(9)
O9 0.0486(15) 0.0536(18) 0.0353(13) -0.0060(12) 0.0135(11) -0.0164(13)
O10 0.0329(12) 0.0391(15) 0.0398(13) -0.0010(11) -0.0006(10) 0.0074(10)
N1 0.0310(13) 0.0298(15) 0.0343(14) 0.0013(11) 0.0079(11) 0.0021(11)
N2 0.0355(15) 0.0395(18) 0.0439(16) -0.0012(13) 0.0154(13) 0.0078(13)
N3 0.0375(16) 0.070(2) 0.0389(16) 0.0101(16) 0.0121(13) 0.0214(16)
N4 0.0263(13) 0.0469(18) 0.0324(14) 0.0046(13) 0.0079(11) 0.0065(12)
N5 0.0542(19) 0.049(2) 0.0491(19) -0.0048(16) 0.0243(16) 0.0117(16)
N6 0.0447(17) 0.0435(19) 0.0458(17) -0.0032(14) 0.0188(14) 0.0034(14)
N7 0.0323(14) 0.0435(18) 0.0306(14) 0.0010(12) 0.0049(11) 0.0063(12)
N8 0.059(2) 0.0419(19) 0.0314(15) 0.0060(13) 0.0083(14) 0.0038(15)
N9 0.0407(16) 0.046(2) 0.0316(14) -0.0017(13) 0.0083(12) 0.0009(13)
C1 0.0280(16) 0.060(3) 0.050(2) 0.0155(19) 0.0020(15) 0.0080(16)
C2 0.0255(15) 0.047(2) 0.0386(18) 0.0055(15) 0.0035(13) -0.0009(14)
C3 0.0347(18) 0.054(3) 0.0394(19) 0.0045(17) -0.0049(15) -0.0043(16)
C4 0.055(2) 0.062(3) 0.0331(18) -0.0047(18) -0.0059(17) -0.002(2)
C5 0.052(2) 0.045(2) 0.0374(19) -0.0048(16) 0.0039(16) 0.0009(17)
C6 0.0353(17) 0.039(2) 0.0359(17) 0.0003(15) 0.0041(14) -0.0035(14)
C7 0.0274(15) 0.043(2) 0.0342(16) 0.0030(15) 0.0045(13) -0.0052(14)
C8 0.0374(17) 0.0344(19) 0.0342(16) -0.0013(14) 0.0073(13) 0.0001(14)
C9 0.0327(16) 0.0339(19) 0.0374(17) 0.0013(14) 0.0079(13) 0.0070(14)
C10 0.0309(16) 0.048(2) 0.0375(18) 0.0096(16) 0.0089(13) 0.0101(15)
C11 0.0387(18) 0.0329(19) 0.0388(18) -0.0007(14) 0.0101(14) 0.0027(14)
C12 0.0421(19) 0.045(2) 0.0420(19) -0.0058(16) 0.0164(15) -0.0013(16)
C13 0.058(3) 0.119(5) 0.069(3) 0.001(3) 0.013(3) 0.029(3)
C20 0.057(3) 0.055(3) 0.067(3) -0.022(2) 0.029(2) -0.010(2)
C21 0.0330(16) 0.040(2) 0.0363(17) 0.0065(15) 0.0081(13) 0.0040(14)
C22 0.0389(19) 0.046(2) 0.048(2) 0.0021(17) 0.0118(16) -0.0030(16)
C23 0.0395(19) 0.057(3) 0.056(2) 0.007(2) 0.0185(17) -0.0090(18)
C24 0.0364(18) 0.055(2) 0.0427(19) 0.0063(18) 0.0162(15) -0.0001(17)
C25 0.0304(16) 0.046(2) 0.0306(16) 0.0064(15) 0.0074(13) 0.0030(14)
C26 0.0287(15) 0.044(2) 0.0319(16) 0.0075(14) 0.0052(13) 0.0029(14)
C27 0.0305(16) 0.049(2) 0.0300(16) 0.0057(15) 0.0088(13) 0.0067(14)
C28 0.0306(16) 0.044(2) 0.0338(16) -0.0001(15) 0.0081(13) 0.0074(14)
C29 0.042(2) 0.054(3) 0.045(2) 0.0016(18) 0.0159(16) 0.0085(18)
C30 0.0328(16) 0.044(2) 0.0330(16) -0.0036(15) 0.0058(13) 0.0032(14)
C31 0.066(3) 0.057(3) 0.075(3) 0.004(2) 0.046(3) 0.013(2)
C32 0.099(4) 0.065(3) 0.054(3) -0.013(2) 0.039(3) 0.004(3)
C33 0.050(2) 0.037(2) 0.0382(18) -0.0035(15) 0.0077(16) 0.0042(16)
C34 0.053(2) 0.049(3) 0.067(3) 0.001(2) 0.006(2) 0.009(2)
C35 0.067(3) 0.042(2) 0.063(3) 0.005(2) 0.004(2) 0.007(2)
C36 0.075(3) 0.046(3) 0.043(2) 0.0011(18) 0.011(2) -0.005(2)
C37 0.050(2) 0.052(3) 0.053(2) 0.0009(19) 0.0068(19) 0.0007(19)
C38 0.048(2) 0.040(2) 0.045(2) 0.0026(17) 0.0055(16) 0.0032(17)
C39 0.059(2) 0.045(2) 0.0392(19) 0.0008(17) 0.0203(17) -0.0047(19)
C40 0.0312(16) 0.0329(19) 0.0403(18) -0.0015(14) 0.0087(13) -0.0012(13)
C41 0.0376(18) 0.043(2) 0.050(2) 0.0026(17) 0.0182(16) -0.0029(15)
C42 0.0290(17) 0.055(3) 0.060(2) 0.005(2) 0.0085(16) -0.0074(16)
C43 0.0315(17) 0.043(2) 0.049(2) 0.0028(17) 0.0002(15) -0.0039(15)
C44 0.0285(15) 0.0338(19) 0.0374(17) 0.0011(14) 0.0051(13) 0.0042(13)
C45 0.0272(15) 0.0301(18) 0.0386(17) 0.0004(14) 0.0082(13) 0.0004(12)
C46 0.0347(17) 0.0344(19) 0.0357(17) -0.0025(14) 0.0017(13) 0.0031(14)
C47 0.0347(17) 0.045(2) 0.0294(16) 0.0001(15) 0.0040(13) 0.0080(15)
C48 0.0302(16) 0.052(2) 0.0303(16) 0.0004(15) 0.0051(13) -0.0018(15)
C49 0.051(2) 0.041(2) 0.0344(18) 0.0050(16) -0.0004(15) 0.0106(17)
C50 0.089(3) 0.043(3) 0.042(2) 0.0058(18) 0.003(2) 0.017(2)
C51 0.125(5) 0.058(3) 0.035(2) 0.013(2) 0.007(3) 0.017(3)
C52 0.0387(18) 0.047(2) 0.0307(16) 0.0031(15) 0.0086(14) -0.0036(15)
C53 0.043(2) 0.056(3) 0.0362(18) -0.0029(17) 0.0084(15) -0.0106(18)
C54 0.039(2) 0.076(3) 0.048(2) -0.005(2) 0.0172(17) -0.003(2)
C55 0.049(2) 0.063(3) 0.043(2) -0.0076(19) 0.0178(17) 0.002(2)
C56 0.058(2) 0.052(3) 0.040(2) -0.0072(18) 0.0132(18) -0.0122(19)
C57 0.0423(19) 0.056(2) 0.0309(17) -0.0019(16) 0.0095(14) -0.0096(17)
C58 0.046(2) 0.069(3) 0.059(3) 0.003(2) 0.011(2) 0.006(2)
Cl1 0.169(4) 0.121(4) 0.108(3) 0.019(3) 0.043(3) 0.058(3)
Cl2 0.0579(8) 0.0468(8) 0.0408(7) 0.000 -0.0010(6) 0.000
O13 0.076(2) 0.091(3) 0.066(2) 0.0299(19) 0.0292(18) 0.034(2)
O14 0.182(5) 0.168(5) 0.072(3) -0.029(3) -0.022(3) 0.123(5)

loop_
_atom_type_symbol
_atom_type_description
_atom_type_scat_dispersion_real
_atom_type_scat_dispersion_imag
_atom_type_scat_source
C C 0.0033 0.0016 'International Tables Vol C Tables 4.2.6.8 and 6.1.1.4'
H H 0.0000 0.0000 'International Tables Vol C Tables 4.2.6.8 and 6.1.1.4'
Cl Cl 0.1484 0.1585 'International Tables Vol C Tables 4.2.6.8 and 6.1.1.4'
N N 0.0061 0.0033 'International Tables Vol C Tables 4.2.6.8 and 6.1.1.4'
Ni Ni 0.3393 1.1124 'International Tables Vol C Tables 4.2.6.8 and 6.1.1.4'
O O 0.0106 0.0060 'International Tables Vol C Tables 4.2.6.8 and 6.1.1.4'

loop_
_geom_angle_atom_site_label_1
_geom_angle_atom_site_label_2
_geom_angle_atom_site_label_3
_geom_angle
_geom_angle_site_symmetry_1
_geom_angle_site_symmetry_3
O5 Ni1 O6 172.56(9) . .
O5 Ni1 O8 80.60(9) . .
O5 Ni1 O10 89.77(10) . .
O5 Ni1 N4 88.33(11) . .
O5 Ni1 N7 95.38(12) . .
O6 Ni1 O10 88.58(10) . .
O8 Ni1 O6 106.51(10) . .
O8 Ni1 O10 85.85(9) . .
O8 Ni1 N4 168.56(11) . .
O8 Ni1 N7 86.15(10) . .
N4 Ni1 O6 84.45(11) . .
N4 Ni1 O10 91.28(11) . .
N7 Ni1 O6 87.42(12) . .
N7 Ni1 O10 169.66(11) . .
N7 Ni1 N4 97.81(11) . .
O2 Ni2 O3 173.78(10) . .
O2 Ni2 O4 89.28(10) . .
O2 Ni2 O8 91.62(10) . .
O2 Ni2 N1 89.99(10) . .
O3 Ni2 O4 90.42(10) . .
O5 Ni2 O2 93.73(10) . .
O5 Ni2 O3 92.17(9) . .
O5 Ni2 O4 74.02(10) . .
O5 Ni2 O8 79.06(9) . .
O5 Ni2 N1 173.61(11) . .
O8 Ni2 O3 91.45(10) . .
O8 Ni2 O4 153.07(9) . .
N1 Ni2 O3 83.96(10) . .
N1 Ni2 O4 100.86(10) . .
N1 Ni2 O8 106.06(10) . .
C2 O1 C1 116.4(3) . .
C7 O2 Ni2 127.8(2) . .
C10 O3 Ni2 103.8(2) . .
C20 O4 Ni2 125.5(2) . .
C21 O4 Ni2 111.4(2) . .
C21 O4 C20 116.5(3) . .
Ni1 O5 Ni2 102.72(10) . .
C26 O5 Ni1 130.2(2) . .
C26 O5 Ni2 122.2(2) . .
C30 O6 Ni1 105.9(2) . .
C40 O7 C39 117.0(3) . .
Ni1 O8 Ni2 95.99(9) . .
C45 O8 Ni1 124.8(2) . .
C45 O8 Ni2 126.0(2) . .
Ni1 O10 H10 120.7(14) . .
C58 O10 Ni1 128.7(3) . .
C58 O10 H10 107.7(14) . .
C8 N1 Ni2 127.3(2) . .
C8 N1 C9 123.8(3) . .
C9 N1 Ni2 108.9(2) . .
N3 N2 C13 122.1(4) . .
C11 N2 N3 108.1(3) . .
C11 N2 C13 121.2(4) . .
N2 N3 C14_a 123.0(4) . .
N2 N3 C14A_b 119.6(4) . .
C10 N3 N2 109.0(3) . .
C10 N3 C14_a 125.6(4) . .
C10 N3 C14A_b 129.0(4) . .
C27 N4 Ni1 127.4(3) . .
C27 N4 C28 125.1(3) . .
C28 N4 Ni1 107.5(2) . .
N6 N5 C32 116.4(4) . .
C29 N5 N6 106.9(3) . .
C29 N5 C32 121.3(4) . .
N5 N6 C33 121.5(3) . .
C30 N6 N5 110.3(3) . .
C30 N6 C33 128.0(3) . .
C46 N7 Ni1 122.8(2) . .
C46 N7 C47 116.5(3) . .
C47 N7 Ni1 118.1(2) . .
N9 N8 C51 113.8(3) . .
C49 N8 N9 106.4(3) . .
C49 N8 C51 120.4(4) . .
N8 N9 C52 118.3(3) . .
C48 N9 N8 109.7(3) . .
C48 N9 C52 121.9(3) . .
O1 C1 H1A 109.5 . .
O1 C1 H1B 109.5 . .
O1 C1 H1C 109.5 . .
H1A C1 H1B 109.5 . .
H1A C1 H1C 109.5 . .
H1B C1 H1C 109.5 . .
O1 C2 C7 112.7(3) . .
C3 C2 O1 124.9(3) . .
C3 C2 C7 122.4(4) . .
C2 C3 H3 120.0 . .
C2 C3 C4 120.1(4) . .
C4 C3 H3 120.0 . .
C3 C4 H4 120.2 . .
C5 C4 C3 119.6(4) . .
C5 C4 H4 120.2 . .
C4 C5 H5 119.1 . .
C4 C5 C6 121.8(4) . .
C6 C5 H5 119.1 . .
C5 C6 C7 120.0(3) . .
C5 C6 C8 117.0(3) . .
C7 C6 C8 122.8(3) . .
O2 C7 C2 118.2(3) . .
O2 C7 C6 125.7(3) . .
C6 C7 C2 116.1(3) . .
N1 C8 C6 125.0(3) . .
N1 C8 H8 117.5 . .
C6 C8 H8 117.5 . .
N1 C9 C10 114.3(3) . .
C11 C9 N1 137.0(3) . .
C11 C9 C10 108.1(3) . .
O3 C10 N3 126.6(3) . .
O3 C10 C9 127.2(3) . .
N3 C10 C9 106.1(3) . .
N2 C11 C9 108.2(3) . .
N2 C11 C12 119.0(3) . .
C9 C11 C12 132.7(3) . .
C11 C12 H12A 109.5 . .
C11 C12 H12B 109.5 . .
C11 C12 H12C 109.5 . .
H12A C12 H12B 109.5 . .
H12A C12 H12C 109.5 . .
H12B C12 H12C 109.5 . .
N2 C13 H13A 109.5 . .
N2 C13 H13B 109.5 . .
N2 C13 H13C 109.5 . .
H13A C13 H13B 109.5 . .
H13A C13 H13C 109.5 . .
H13B C13 H13C 109.5 . .
C14_a C15_a H15_a 120.0 . .
C14_a C15_a C16_a 120.0 . .
C16_a C15_a H15_a 120.0 . .
C15_a C14_a N3 126.1(5) . .
C15_a C14_a C19_a 120.0 . .
C19_a C14_a N3 113.9(5) . .
C14_a C19_a H19_a 120.0 . .
C18_a C19_a C14_a 120.0 . .
C18_a C19_a H19_a 120.0 . .
C19_a C18_a H18_a 120.0 . .
C17_a C18_a C19_a 120.0 . .
C17_a C18_a H18_a 120.0 . .
C18_a C17_a H17_a 120.0 . .
C18_a C17_a C16_a 120.0 . .
C16_a C17_a H17_a 120.0 . .
C15_a C16_a H16_a 120.0 . .
C17_a C16_a C15_a 120.0 . .
C17_a C16_a H16_a 120.0 . .
O4 C20 H20A 109.5 . .
O4 C20 H20B 109.5 . .
O4 C20 H20C 109.5 . .
H20A C20 H20B 109.5 . .
H20A C20 H20C 109.5 . .
H20B C20 H20C 109.5 . .
O4 C21 C26 113.5(3) . .
C22 C21 O4 124.3(4) . .
C22 C21 C26 122.2(3) . .
C21 C22 H22 120.7 . .
C21 C22 C23 118.6(4) . .
C23 C22 H22 120.7 . .
C22 C23 H23 119.8 . .
C24 C23 C22 120.4(4) . .
C24 C23 H23 119.8 . .
C23 C24 H24 119.2 . .
C23 C24 C25 121.7(3) . .
C25 C24 H24 119.2 . .
C24 C25 C27 117.9(3) . .
C26 C25 C24 117.8(4) . .
C26 C25 C27 124.2(3) . .
O5 C26 C21 117.4(3) . .
O5 C26 C25 123.4(3) . .
C21 C26 C25 119.2(3) . .
N4 C27 C25 125.0(3) . .
N4 C27 H27 117.5 . .
C25 C27 H27 117.5 . .
N4 C28 C30 115.2(3) . .
C29 C28 N4 137.4(4) . .
C29 C28 C30 107.4(3) . .
N5 C29 C31 120.8(4) . .
C28 C29 N5 108.6(3) . .
C28 C29 C31 130.4(4) . .
O6 C30 N6 126.4(3) . .
O6 C30 C28 126.8(3) . .
N6 C30 C28 106.7(3) . .
C29 C31 H31A 109.5 . .
C29 C31 H31B 109.5 . .
C29 C31 H31C 109.5 . .
H31A C31 H31B 109.5 . .
H31A C31 H31C 109.5 . .
H31B C31 H31C 109.5 . .
N5 C32 H32A 109.5 . .
N5 C32 H32B 109.5 . .
N5 C32 H32C 109.5 . .
H32A C32 H32B 109.5 . .
H32A C32 H32C 109.5 . .
H32B C32 H32C 109.5 . .
C34 C33 N6 121.5(4) . .
C38 C33 N6 117.1(4) . .
C38 C33 C34 121.5(4) . .
C33 C34 H34 120.2 . .
C35 C34 C33 119.7(4) . .
C35 C34 H34 120.2 . .
C34 C35 H35 119.8 . .
C34 C35 C36 120.4(4) . .
C36 C35 H35 119.8 . .
C35 C36 H36 120.4 . .
C37 C36 C35 119.2(4) . .
C37 C36 H36 120.4 . .
C36 C37 H37 119.7 . .
C36 C37 C38 120.6(4) . .
C38 C37 H37 119.7 . .
C33 C38 C37 118.7(4) . .
C33 C38 H38 120.7 . .
C37 C38 H38 120.7 . .
O7 C39 H39A 109.5 . .
O7 C39 H39B 109.5 . .
O7 C39 H39C 109.5 . .
H39A C39 H39B 109.5 . .
H39A C39 H39C 109.5 . .
H39B C39 H39C 109.5 . .
O7 C40 C41 124.4(3) . .
O7 C40 C45 114.3(3) . .
C41 C40 C45 121.3(3) . .
C40 C41 H41 119.9 . .
C40 C41 C42 120.2(3) . .
C42 C41 H41 119.9 . .
C41 C42 H42 120.0 . .
C43 C42 C41 120.0(3) . .
C43 C42 H42 120.0 . .
C42 C43 H43 119.5 . .
C42 C43 C44 121.1(4) . .
C44 C43 H43 119.5 . .
C43 C44 C45 119.8(3) . .
C43 C44 C46 116.9(3) . .
C45 C44 C46 123.0(3) . .
O8 C45 C40 119.3(3) . .
O8 C45 C44 123.2(3) . .
C44 C45 C40 117.5(3) . .
N7 C46 C44 126.2(3) . .
N7 C46 H46 116.9 . .
C44 C46 H46 116.9 . .
N7 C47 C48 122.5(3) . .
C49 C47 N7 127.2(4) . .
C49 C47 C48 109.7(3) . .
O9 C48 N9 124.8(3) . .
O9 C48 C47 131.4(3) . .
N9 C48 C47 103.7(3) . .
N8 C49 C50 120.6(4) . .
C47 C49 N8 109.8(4) . .
C47 C49 C50 129.6(4) . .
C49 C50 H50A 109.5 . .
C49 C50 H50B 109.5 . .
C49 C50 H50C 109.5 . .
H50A C50 H50B 109.5 . .
H50A C50 H50C 109.5 . .
H50B C50 H50C 109.5 . .
N8 C51 H51A 109.5 . .
N8 C51 H51B 109.5 . .
N8 C51 H51C 109.5 . .
H51A C51 H51B 109.5 . .
H51A C51 H51C 109.5 . .
H51B C51 H51C 109.5 . .
C53 C52 N9 120.2(4) . .
C57 C52 N9 118.7(3) . .
C57 C52 C53 121.0(4) . .
C52 C53 H53 120.8 . .
C54 C53 C52 118.5(4) . .
C54 C53 H53 120.8 . .
C53 C54 H54 119.5 . .
C53 C54 C55 121.1(4) . .
C55 C54 H54 119.5 . .
C54 C55 H55 120.5 . .
C56 C55 C54 119.1(4) . .
C56 C55 H55 120.5 . .
C55 C56 H56 119.5 . .
C55 C56 C57 120.9(4) . .
C57 C56 H56 119.5 . .
C52 C57 C56 119.4(4) . .
C52 C57 H57 120.3 . .
C56 C57 H57 120.3 . .
O10 C58 H58A 109.5 . .
O10 C58 H58B 109.5 . .
O10 C58 H58C 109.5 . .
H58A C58 H58B 109.5 . .
H58A C58 H58C 109.5 . .
H58B C58 H58C 109.5 . .
O16_a Cl1 O15_a 106.4(10) . .
O16_a Cl1 O18_a 110.1(11) . .
O17_a Cl1 O15_a 113.6(10) . .
O17_a Cl1 O16_a 116.8(12) . .
O17_a Cl1 O18_a 107.7(11) . .
O18_a Cl1 O15_a 101.2(11) . .
O16A_b Cl1 O17A_b 101.8(17) . .
O16A_b Cl1 O18A_b 131(3) . .
O16A_b Cl1 O15A_b 97(4) . .
O18A_b Cl1 O17A_b 56(2) . .
O18A_b Cl1 O15A_b 132(4) . .
O15A_b Cl1 O17A_b 131(4) . .
O13 Cl2 O13 113.0(4) 2_656 .
O14 Cl2 O13 107.8(3) 2_656 2_656
O14 Cl2 O13 107.8(3) . .
O14 Cl2 O13 106.8(3) . 2_656
O14 Cl2 O13 106.8(3) 2_656 .
O14 Cl2 O14 114.7(7) 2_656 .
C59 O11 H11 109.5 . .
O11 C59 H59A 109.5 . .
O11 C59 H59B 109.5 . .
O11 C59 H59C 109.5 . .
H59A C59 H59B 109.5 . .
H59A C59 H59C 109.5 . .
H59B C59 H59C 109.5 . .
C60 O12 H12 109.5 . .
O12 C60 H60A 109.5 . .
O12 C60 H60B 109.5 . .
O12 C60 H60C 109.5 . .
H60A C60 H60B 109.5 . .
H60A C60 H60C 109.5 . .
H60B C60 H60C 109.5 . .
C15A_b C14A_b N3 114.1(4) . .
C15A_b C14A_b C19A_b 120.0 . .
C19A_b C14A_b N3 125.9(4) . .
C14A_b C15A_b H15A_b 120.0 . .
C14A_b C15A_b C16A_b 120.0 . .
C16A_b C15A_b H15A_b 120.0 . .
C15A_b C16A_b H16A_b 120.0 . .
C17A_b C16A_b C15A_b 120.0 . .
C17A_b C16A_b H16A_b 120.0 . .
C16A_b C17A_b H17A_b 120.0 . .
C16A_b C17A_b C18A_b 120.0 . .
C18A_b C17A_b H17A_b 120.0 . .
C17A_b C18A_b H18A_b 120.0 . .
C19A_b C18A_b C17A_b 120.0 . .
C19A_b C18A_b H18A_b 120.0 . .
C14A_b C19A_b H19A_b 120.0 . .
C18A_b C19A_b C14A_b 120.0 . .
C18A_b C19A_b H19A_b 120.0 . .
O18A_b O17A_b Cl1 52.7(11) . .
Cl1 O18A_b O17A_b 71.7(19) . .

loop_
_geom_bond_atom_site_label_1
_geom_bond_atom_site_label_2
_geom_bond_distance
_geom_bond_site_symmetry_2
Ni1 O5 1.984(3) .
Ni1 O6 2.098(3) .
Ni1 O8 2.056(2) .
Ni1 O10 2.102(2) .
Ni1 N4 2.086(3) .
Ni1 N7 2.076(3) .
Ni2 O2 1.993(2) .
Ni2 O3 2.143(2) .
Ni2 O4 2.295(3) .
Ni2 O5 1.986(2) .
Ni2 O8 2.117(2) .
Ni2 N1 2.020(3) .
O1 C1 1.438(4) .
O1 C2 1.378(5) .
O2 C7 1.304(4) .
O3 C10 1.262(4) .
O4 C20 1.419(5) .
O4 C21 1.397(4) .
O5 C26 1.334(4) .
O6 C30 1.264(4) .
O7 C39 1.431(4) .
O7 C40 1.376(4) .
O8 C45 1.323(4) .
O9 C48 1.216(5) .
O10 H10 0.851(9) .
O10 C58 1.409(5) .
N1 C8 1.300(4) .
N1 C9 1.410(4) .
N2 N3 1.398(4) .
N2 C11 1.372(5) .
N2 C13 1.447(6) .
N3 C10 1.372(4) .
N3 C14_a 1.457(6) .
N3 C14A_b 1.415(5) .
N4 C27 1.302(5) .
N4 C28 1.400(5) .
N5 N6 1.413(4) .
N5 C29 1.389(6) .
N5 C32 1.465(6) .
N6 C30 1.348(5) .
N6 C33 1.454(5) .
N7 C46 1.292(5) .
N7 C47 1.429(4) .
N8 N9 1.430(5) .
N8 C49 1.387(5) .
N8 C51 1.477(5) .
N9 C48 1.411(5) .
N9 C52 1.438(5) .
C1 H1A 0.9800 .
C1 H1B 0.9800 .
C1 H1C 0.9800 .
C2 C3 1.376(5) .
C2 C7 1.448(5) .
C3 H3 0.9500 .
C3 C4 1.422(6) .
C4 H4 0.9500 .
C4 C5 1.364(6) .
C5 H5 0.9500 .
C5 C6 1.427(5) .
C6 C7 1.432(5) .
C6 C8 1.442(5) .
C8 H8 0.9500 .
C9 C10 1.428(5) .
C9 C11 1.381(5) .
C11 C12 1.506(5) .
C12 H12A 0.9800 .
C12 H12B 0.9800 .
C12 H12C 0.9800 .
C13 H13A 0.9800 .
C13 H13B 0.9800 .
C13 H13C 0.9800 .
C15_a H15_a 0.9500 .
C15_a C14_a 1.3900 .
C15_a C16_a 1.3900 .
C14_a C19_a 1.3900 .
C19_a H19_a 0.9500 .
C19_a C18_a 1.3900 .
C18_a H18_a 0.9500 .
C18_a C17_a 1.3900 .
C17_a H17_a 0.9500 .
C17_a C16_a 1.3900 .
C16_a H16_a 0.9500 .
C20 H20A 0.9800 .
C20 H20B 0.9800 .
C20 H20C 0.9800 .
C21 C22 1.384(5) .
C21 C26 1.414(5) .
C22 H22 0.9500 .
C22 C23 1.418(6) .
C23 H23 0.9500 .
C23 C24 1.378(6) .
C24 H24 0.9500 .
C24 C25 1.428(5) .
C25 C26 1.421(5) .
C25 C27 1.451(6) .
C27 H27 0.9500 .
C28 C29 1.388(5) .
C28 C30 1.448(5) .
C29 C31 1.497(5) .
C31 H31A 0.9800 .
C31 H31B 0.9800 .
C31 H31C 0.9800 .
C32 H32A 0.9800 .
C32 H32B 0.9800 .
C32 H32C 0.9800 .
C33 C34 1.396(6) .
C33 C38 1.383(6) .
C34 H34 0.9500 .
C34 C35 1.368(7) .
C35 H35 0.9500 .
C35 C36 1.410(7) .
C36 H36 0.9500 .
C36 C37 1.396(7) .
C37 H37 0.9500 .
C37 C38 1.399(6) .
C38 H38 0.9500 .
C39 H39A 0.9800 .
C39 H39B 0.9800 .
C39 H39C 0.9800 .
C40 C41 1.395(5) .
C40 C45 1.434(5) .
C41 H41 0.9500 .
C41 C42 1.409(6) .
C42 H42 0.9500 .
C42 C43 1.378(6) .
C43 H43 0.9500 .
C43 C44 1.425(5) .
C44 C45 1.427(5) .
C44 C46 1.453(5) .
C46 H46 0.9500 .
C47 C48 1.461(5) .
C47 C49 1.358(6) .
C49 C50 1.503(6) .
C50 H50A 0.9800 .
C50 H50B 0.9800 .
C50 H50C 0.9800 .
C51 H51A 0.9800 .
C51 H51B 0.9800 .
C51 H51C 0.9800 .
C52 C53 1.402(5) .
C52 C57 1.382(6) .
C53 H53 0.9500 .
C53 C54 1.383(6) .
C54 H54 0.9500 .
C54 C55 1.400(7) .
C55 H55 0.9500 .
C55 C56 1.381(6) .
C56 H56 0.9500 .
C56 C57 1.385(6) .
C57 H57 0.9500 .
C58 H58A 0.9800 .
C58 H58B 0.9800 .
C58 H58C 0.9800 .
Cl1 O15_a 1.472(11) .
Cl1 O16_a 1.400(10) .
Cl1 O17_a 1.341(11) .
Cl1 O18_a 1.449(11) .
Cl1 O16A_b 1.434(18) .
Cl1 O17A_b 1.718(15) .
Cl1 O18A_b 1.440(19) .
Cl1 O15A_b 1.45(2) .
Cl2 O13 1.415(4) .
Cl2 O13 1.415(4) 2_656
Cl2 O14 1.406(5) 2_656
Cl2 O14 1.406(5) .
O11 H11 0.8400 .
O11 C59 1.430(11) .
C59 H59A 0.9800 .
C59 H59B 0.9800 .
C59 H59C 0.9800 .
O12 H12 0.8400 .
O12 C60 1.421(14) .
C60 H60A 0.9800 .
C60 H60B 0.9800 .
C60 H60C 0.9800 .
C14A_b C15A_b 1.3900 .
C14A_b C19A_b 1.3900 .
C15A_b H15A_b 0.9500 .
C15A_b C16A_b 1.3900 .
C16A_b H16A_b 0.9500 .
C16A_b C17A_b 1.3900 .
C17A_b H17A_b 0.9500 .
C17A_b C18A_b 1.3900 .
C18A_b H18A_b 0.9500 .
C18A_b C19A_b 1.3900 .
C19A_b H19A_b 0.9500 .
O17A_b O18A_b 1.49(6) .

loop_
_geom_torsion_atom_site_label_1
_geom_torsion_atom_site_label_2
_geom_torsion_atom_site_label_3
_geom_torsion_atom_site_label_4
_geom_torsion
Ni1 O5 C26 C21 163.8(2)
Ni1 O5 C26 C25 -16.4(5)
Ni1 O6 C30 N6 179.6(3)
Ni1 O6 C30 C28 -5.2(4)
Ni1 O8 C45 C40 -156.5(2)
Ni1 O8 C45 C44 23.2(5)
Ni1 N4 C27 C25 -5.0(5)
Ni1 N4 C28 C29 178.0(4)
Ni1 N4 C28 C30 1.2(3)
Ni1 N7 C46 C44 -20.9(5)
Ni1 N7 C47 C48 -90.0(4)
Ni1 N7 C47 C49 80.6(4)
Ni2 O2 C7 C2 -176.8(2)
Ni2 O2 C7 C6 1.7(5)
Ni2 O3 C10 N3 169.3(4)
Ni2 O3 C10 C9 -9.8(5)
Ni2 O4 C21 C22 174.5(3)
Ni2 O4 C21 C26 -5.1(3)
Ni2 O5 C26 C21 13.1(4)
Ni2 O5 C26 C25 -167.1(2)
Ni2 O8 C45 C40 72.1(4)
Ni2 O8 C45 C44 -108.2(3)
Ni2 N1 C8 C6 9.6(5)
Ni2 N1 C9 C10 9.6(4)
Ni2 N1 C9 C11 -160.2(4)
O1 C2 C3 C4 177.3(4)
O1 C2 C7 O2 4.2(5)
O1 C2 C7 C6 -174.5(3)
O4 C21 C22 C23 -178.2(3)
O4 C21 C26 O5 -3.8(4)
O4 C21 C26 C25 176.4(3)
O7 C40 C41 C42 177.6(4)
O7 C40 C45 O8 1.7(5)
O7 C40 C45 C44 -178.0(3)
N1 C9 C10 O3 0.8(6)
N1 C9 C10 N3 -178.5(3)
N1 C9 C11 N2 172.3(4)
N1 C9 C11 C12 -6.2(8)
N2 N3 C10 O3 -172.1(4)
N2 N3 C10 C9 7.2(5)
N2 N3 C14_a C15_a 115.2(6)
N2 N3 C14_a C19_a -65.3(6)
N2 N3 C14A_b C15A_b 97.0(5)
N2 N3 C14A_b C19A_b -80.6(5)
N3 N2 C11 C9 2.4(4)
N3 N2 C11 C12 -178.8(3)
N3 C14_a C19_a C18_a -179.5(7)
N3 C14A_b C15A_b C16A_b -177.7(5)
N3 C14A_b C19A_b C18A_b 177.4(6)
N4 C28 C29 N5 -176.0(4)
N4 C28 C29 C31 -0.7(8)
N4 C28 C30 O6 3.0(5)
N4 C28 C30 N6 178.9(3)
N5 N6 C30 O6 173.0(3)
N5 N6 C30 C28 -2.9(4)
N5 N6 C33 C34 -45.9(6)
N5 N6 C33 C38 135.2(4)
N6 N5 C29 C28 -2.6(4)
N6 N5 C29 C31 -178.4(4)
N6 C33 C34 C35 -179.6(4)
N6 C33 C38 C37 -179.5(4)
N7 C47 C48 O9 -3.3(6)
N7 C47 C48 N9 174.2(3)
N7 C47 C49 N8 -168.7(3)
N7 C47 C49 C50 12.5(7)
N8 N9 C48 O9 171.5(3)
N8 N9 C48 C47 -6.2(4)
N8 N9 C52 C53 -20.8(5)
N8 N9 C52 C57 160.9(3)
N9 N8 C49 C47 -6.6(4)
N9 N8 C49 C50 172.3(4)
N9 C52 C53 C54 -177.6(4)
N9 C52 C57 C56 176.6(4)
C1 O1 C2 C3 -0.6(5)
C1 O1 C2 C7 177.4(3)
C2 C3 C4 C5 -2.3(6)
C3 C2 C7 O2 -177.8(3)
C3 C2 C7 C6 3.6(5)
C3 C4 C5 C6 1.8(7)
C4 C5 C6 C7 1.5(6)
C4 C5 C6 C8 -173.0(4)
C5 C6 C7 O2 177.4(4)
C5 C6 C7 C2 -4.0(5)
C5 C6 C8 N1 176.6(4)
C7 C2 C3 C4 -0.5(6)
C7 C6 C8 N1 2.2(6)
C8 N1 C9 C10 -168.3(3)
C8 N1 C9 C11 21.8(7)
C8 C6 C7 O2 -8.4(6)
C8 C6 C7 C2 170.2(3)
C9 N1 C8 C6 -172.9(3)
C10 N3 C14_a C15_a -45.3(8)
C10 N3 C14_a C19_a 134.2(5)
C10 N3 C14A_b C15A_b -63.0(6)
C10 N3 C14A_b C19A_b 119.4(5)
C10 C9 C11 N2 2.1(4)
C10 C9 C11 C12 -176.5(4)
C11 N2 N3 C10 -6.1(5)
C11 N2 N3 C14_a -169.5(5)
C11 N2 N3 C14A_b -169.8(4)
C11 C9 C10 O3 173.5(4)
C11 C9 C10 N3 -5.8(5)
C13 N2 N3 C10 -154.3(5)
C13 N2 N3 C14_a 42.3(7)
C13 N2 N3 C14A_b 42.0(6)
C13 N2 C11 C9 150.9(4)
C13 N2 C11 C12 -30.3(6)
C15_a C14_a C19_a C18_a 0.0
C14_a N3 C10 O3 -9.2(8)
C14_a N3 C10 C9 170.1(5)
C14_a N3 C14A_b C15A_b -79(8)
C14_a N3 C14A_b C19A_b 104(8)
C14_a C15_a C16_a C17_a 0.0
C14_a C19_a C18_a C17_a 0.0
C19_a C18_a C17_a C16_a 0.0
C18_a C17_a C16_a C15_a 0.0
C16_a C15_a C14_a N3 179.5(8)
C16_a C15_a C14_a C19_a 0.0
C20 O4 C21 C22 21.3(5)
C20 O4 C21 C26 -158.2(4)
C21 C22 C23 C24 0.3(6)
C22 C21 C26 O5 176.6(3)
C22 C21 C26 C25 -3.2(5)
C22 C23 C24 C25 -0.1(6)
C23 C24 C25 C26 -1.7(6)
C23 C24 C25 C27 174.9(4)
C24 C25 C26 O5 -176.5(3)
C24 C25 C26 C21 3.2(5)
C24 C25 C27 N4 -172.6(3)
C26 C21 C22 C23 1.4(6)
C26 C25 C27 N4 3.7(6)
C27 N4 C28 C29 -1.7(7)
C27 N4 C28 C30 -178.4(3)
C27 C25 C26 O5 7.2(5)
C27 C25 C26 C21 -173.1(3)
C28 N4 C27 C25 174.6(3)
C29 N5 N6 C30 3.5(4)
C29 N5 N6 C33 178.3(4)
C29 C28 C30 O6 -174.7(4)
C29 C28 C30 N6 1.3(4)
C30 N6 C33 C34 127.9(5)
C30 N6 C33 C38 -51.0(6)
C30 C28 C29 N5 0.9(4)
C30 C28 C29 C31 176.2(4)
C32 N5 N6 C30 142.7(4)
C32 N5 N6 C33 -42.5(5)
C32 N5 C29 C28 -139.4(4)
C32 N5 C29 C31 44.8(6)
C33 N6 C30 O6 -1.3(6)
C33 N6 C30 C28 -177.3(4)
C33 C34 C35 C36 -0.1(7)
C34 C33 C38 C37 1.6(6)
C34 C35 C36 C37 0.1(7)
C35 C36 C37 C38 0.7(7)
C36 C37 C38 C33 -1.5(6)
C38 C33 C34 C35 -0.8(7)
C39 O7 C40 C41 5.1(5)
C39 O7 C40 C45 -175.9(3)
C40 C41 C42 C43 -0.5(6)
C41 C40 C45 O8 -179.2(3)
C41 C40 C45 C44 1.1(5)
C41 C42 C43 C44 2.5(6)
C42 C43 C44 C45 -2.7(6)
C42 C43 C44 C46 171.9(4)
C43 C44 C45 O8 -178.8(3)
C43 C44 C45 C40 0.9(5)
C43 C44 C46 N7 177.7(4)
C45 C40 C41 C42 -1.4(6)
C45 C44 C46 N7 -7.9(6)
C46 N7 C47 C48 72.3(4)
C46 N7 C47 C49 -117.1(4)
C46 C44 C45 O8 6.9(5)
C46 C44 C45 C40 -173.4(3)
C47 N7 C46 C44 177.8(3)
C48 N9 C52 C53 121.2(4)
C48 N9 C52 C57 -57.1(5)
C48 C47 C49 N8 2.9(4)
C48 C47 C49 C50 -175.9(4)
C49 N8 N9 C48 8.1(4)
C49 N8 N9 C52 154.3(3)
C49 C47 C48 O9 -175.4(4)
C49 C47 C48 N9 2.1(4)
C51 N8 N9 C48 143.1(4)
C51 N8 N9 C52 -70.7(5)
C51 N8 C49 C47 -138.0(4)
C51 N8 C49 C50 41.0(6)
C52 N9 C48 O9 26.6(5)
C52 N9 C48 C47 -151.0(3)
C52 C53 C54 C55 0.6(7)
C53 C52 C57 C56 -1.8(6)
C53 C54 C55 C56 -1.0(7)
C54 C55 C56 C57 0.0(7)
C55 C56 C57 C52 1.3(7)
C57 C52 C53 C54 0.8(6)
O15_a Cl1 O17A_b O18A_b -84(3)
O15_a Cl1 O18A_b O17A_b 140.1(16)
O16_a Cl1 O17A_b O18A_b 119(3)
O16_a Cl1 O18A_b O17A_b -89(3)
O17_a Cl1 O17A_b O18A_b -129(3)
O17_a Cl1 O18A_b O17A_b 27.9(18)
O18_a Cl1 O17A_b O18A_b 11(3)
O18_a Cl1 O18A_b O17A_b -155(7)
C14A_b N3 C10 O3 -10.4(8)
C14A_b N3 C10 C9 168.9(5)
C14A_b N3 C14_a C15_a 120(9)
C14A_b N3 C14_a C19_a -61(8)
C14A_b C15A_b C16A_b C17A_b 0.0
C15A_b C14A_b C19A_b C18A_b 0.0
C15A_b C16A_b C17A_b C18A_b 0.0
C16A_b C17A_b C18A_b C19A_b 0.0
C17A_b C18A_b C19A_b C14A_b 0.0
C19A_b C14A_b C15A_b C16A_b 0.0
O16A_b Cl1 O17A_b O18A_b 132(3)
O16A_b Cl1 O18A_b O17A_b -75(4)
O15A_b Cl1 O17A_b O18A_b -118(5)
O15A_b Cl1 O18A_b O17A_b 117(5)

loop_
_smtbx_masks_void_nr
_smtbx_masks_void_average_x
_smtbx_masks_void_average_y
_smtbx_masks_void_average_z
_smtbx_masks_void_volume
_smtbx_masks_void_count_electrons
1 0.000 0.394 0.750 233.0 13.6
2 0.000 0.606 0.250 233.0 13.7
3 0.072 0.389 0.910 9.8 0.0
4 0.072 0.611 0.410 9.8 0.0
5 0.215 0.250 0.385 7.3 0.0
6 0.215 0.750 0.885 7.3 0.0
7 0.500 -0.106 0.250 233.0 13.6
8 0.500 0.106 0.750 233.0 13.7
9 0.285 0.250 0.115 7.3 0.0
10 0.285 0.750 0.615 7.3 0.0
11 0.428 0.111 0.590 9.8 0.0
12 0.428 0.889 0.090 9.8 0.0
13 0.572 0.111 0.910 9.8 0.0
14 0.572 0.889 0.410 9.8 0.0
15 0.715 0.250 0.385 7.3 0.0
16 0.715 0.750 0.885 7.3 0.0
17 0.785 0.250 0.115 7.3 0.0
18 0.785 0.750 0.615 7.3 0.0
19 0.928 0.389 0.590 9.8 0.0
20 0.928 0.611 0.090 9.8 0.0
